data_2101441
loop_
_publ_author_name
'Jones, R.'
'Rettig, S. J.'
'Scheffer, J. R.'
'Trotter, J.'
'Yang, J.'

_publ_section_title
;
 Structures and photochemistry of 1,5-disubstituted dibenzobarrelenes
;
_journal_issue 1
_journal_name_full 'Acta Crystallographica Section B'
_journal_page_first 151
_journal_page_last 158
_journal_paper_doi 10.1107/S0108768195005854
_journal_volume 52
_journal_year 1996
_chemical_formula_sum 'C22 H14 N2 O4'
_chemical_formula_weight 370.36
_space_group_IT_number 14
_space_group_name_Hall '-P 2yn'
_space_group_name_H-M_alt 'P 1 21/n 1'
_symmetry_cell_setting monoclinic
_symmetry_space_group_name_Hall '-P 2yn'
_symmetry_space_group_name_H-M 'P 1 21/n 1'
_cell_angle_alpha 90.0
_cell_angle_beta 101.88(2)
_cell_angle_gamma 90.0
_cell_formula_units_Z 4
_cell_length_a 7.864(2)
_cell_length_b 27.588(2)
_cell_length_c 8.760(2)
_cell_volume 1859.8(7)
_diffrn_radiation_type Cu
_diffrn_radiation_wavelength 1.54184
_exptl_absorpt_coefficient_mu 0.72
_exptl_crystal_density_diffrn 1.322
_exptl_crystal_F_000 768
_cod_data_source_file fg0003.cif
_cod_data_source_block fg0003b
_cod_original_cell_volume 1859.8(6)
_cod_database_code 2101441

loop_
_space_group_symop_id
_space_group_symop_operation_xyz
1 x,y,z
2 -x+1/2,y+1/2,-z+1/2
3 -x,-y,-z
4 x+1/2,-y+1/2,z+1/2

loop_
_atom_site_label
_atom_site_fract_x
_atom_site_fract_y
_atom_site_fract_z
O(1) .4415(2) .21845(5) -.0712(2)
O(2) .6129(2) .17026(5) .1000(2)
O(3) .1276(2) .25284(5) .0444(2)
O(4) .0027(2) .22436(6) -.1867(2)
N(1) .6401(3) .05264(9) .4335(2)
N(2) -.4110(3) .09459(9) -.1885(2)
C(1) .3304(2) .08637(7) .3855(2)
C(2) .2386(3) .08957(8) .5069(2)
C(3) .0719(3) .10673(8) .4771(2)
C(4) -.0091(2) .12168(7) .3285(2)
C(4A) .0823(2) .11936(6) .2097(2)
C(5) -.0956(2) .06434(7) -.1545(2)
C(6) -.0561(3) .02267(8) -.2312(2)
C(7) .1124(3) .00620(7) -.2057(2)
C(8) .2439(3) .02996(7) -.1026(2)
C(8A) .2048(2) .07106(7) -.0270(2)
C(9) .3299(2) .10134(6) .0917(2)
C(9A) .2522(2) .10174(6) .2372(2)
C(10) .0166(2) .13397(6) .0397(2)
C(10A) .0353(2) .08866(6) -.0540(2)
C(11) .3123(2) .15339(6) .0314(2)
C(12) .1498(2) .17023(6) .0027(2)
C(13) .4722(3) .18078(7) .0241(2)
C(14) .5885(4) .25030(10) -.0715(3)
C(15) .0870(3) .21852(7) -.0598(2)
C(16) .0743(5) .30180(9) -.0035(4)
C(17) .5051(3) .06731(8) .4134(2)
C(18) -.2735(3) .08136(9) -.1759(2)
H(1) .2940 .0795 .6127
H(2) .0084 .1085 .5622
H(3) -.1290 .1337 .3082
H(4) -.1481 .0053 -.3029
H(5) .1401 -.0227 -.2610
H(6) .3633 .0176 -.0838
H(7) .4496 .0893 .1110
H(8) -.1022 .1468 .0192
H(9) .6816 .2321 -.1044
H(10) .5521 .2772 -.1441
H(11) .6307 .2632 .0337
H(12) .1036 .3236 .0864
H(13) .1348 .3124 -.0850
H(14) -.0514 .3025 -.0443

loop_
_geom_angle_atom_site_label_1
_geom_angle_atom_site_label_2
_geom_angle_atom_site_label_3
_geom_angle
C(13) O(1) C(14) 115.7(2)
C(15) O(3) C(16) 117.2(2)
C(2) C(1) C(9A) 119.5(2)
C(2) C(1) C(17) 120.9(2)
C(9A) C(1) C(17) 119.6(2)
C(1) C(2) C(3) 119.9(2)
C(2) C(3) C(4) 121.2(2)
C(3) C(4) C(4A) 118.9(2)
C(4) C(4A) C(9A) 120.9(2)
C(4) C(4A) C(10) 126.7(2)
C(9A) C(4A) C(10) 112.4(2)
C(6) C(5) C(10A) 119.7(2)
C(6) C(5) C(18) 120.5(2)
C(10A) C(5) C(18) 119.8(2)
C(5) C(6) C(7) 119.7(2)
C(6) C(7) C(8) 120.9(2)
C(7) C(8) C(8A) 119.3(2)
C(8) C(8A) C(9) 127.0(2)
C(8) C(8A) C(10A) 120.4(2)
C(9) C(8A) C(10A) 112.7(2)
C(8A) C(9) C(9A) 105.10(10)
C(8A) C(9) C(11) 106.30(10)
C(9A) C(9) C(11) 105.00(10)
C(1) C(9A) C(4A) 119.5(2)
C(1) C(9A) C(9) 127.3(2)
C(4A) C(9A) C(9) 113.1(2)
C(4A) C(10) C(10A) 105.00(10)
C(4A) C(10) C(12) 105.60(10)
C(10A) C(10) C(12) 106.10(10)
C(5) C(10A) C(8A) 120.0(2)
C(5) C(10A) C(10) 127.0(2)
C(8A) C(10A) C(10) 113.0(2)
C(9) C(11) C(12) 114.1(2)
C(9) C(11) C(13) 118.6(2)
C(12) C(11) C(13) 127.1(2)
C(10) C(12) C(11) 113.8(2)
C(10) C(12) C(15) 118.3(2)
C(11) C(12) C(15) 127.9(2)
O(1) C(13) O(2) 124.5(2)
O(1) C(13) C(11) 112.4(2)
O(2) C(13) C(11) 123.1(2)
O(3) C(15) O(4) 124.5(2)
O(3) C(15) C(12) 112.1(2)
O(4) C(15) C(12) 123.3(2)
N(1) C(17) C(1) 179.4(2)
N(2) C(18) C(5) 178.2(2)
C(1) C(2) H(1) 120.03
C(3) C(2) H(1) 120.03
C(2) C(3) H(2) 119.40
C(4) C(3) H(2) 119.40
C(3) C(4) H(3) 120.57
C(4A) C(4) H(3) 120.57
C(5) C(6) H(4) 120.14
C(7) C(6) H(4) 120.14
C(6) C(7) H(5) 119.56
C(8) C(7) H(5) 119.56
C(7) C(8) H(6) 120.33
C(8A) C(8) H(6) 120.33
C(8A) C(9) H(7) 113.23
C(9A) C(9) H(7) 113.22
C(11) C(9) H(7) 113.22
C(4A) C(10) H(8) 113.14
C(10A) C(10) H(8) 113.14
C(12) C(10) H(8) 113.14
O(1) C(14) H(9) 109.47
O(1) C(14) H(10) 109.47
O(1) C(14) H(11) 109.47
H(9) C(14) H(10) 109.47
H(9) C(14) H(11) 109.47
H(10) C(14) H(11) 109.47
O(3) C(16) H(12) 109.47
O(3) C(16) H(13) 109.47
O(3) C(16) H(14) 109.47
H(12) C(16) H(13) 109.48
H(12) C(16) H(14) 109.47
H(13) C(16) H(14) 109.47

loop_
_geom_bond_atom_site_label_1
_geom_bond_atom_site_label_2
_geom_bond_distance
O(1) C(13) 1.323(2)
O(1) C(14) 1.453(3)
O(2) C(13) 1.203(2)
O(3) C(15) 1.309(2)
O(3) C(16) 1.451(3)
O(4) C(15) 1.182(2)
N(1) C(17) 1.115(3)
N(2) C(18) 1.125(3)
C(1) C(2) 1.405(3)
C(1) C(9A) 1.385(2)
C(1) C(17) 1.444(3)
C(2) C(3) 1.368(3)
C(3) C(4) 1.389(3)
C(4) C(4A) 1.383(2)
C(4A) C(9A) 1.395(3)
C(4A) C(10) 1.527(2)
C(5) C(6) 1.399(3)
C(5) C(10A) 1.383(2)
C(5) C(18) 1.451(3)
C(6) C(7) 1.375(3)
C(7) C(8) 1.389(3)
C(8) C(8A) 1.380(3)
C(8A) C(9) 1.525(3)
C(8A) C(10A) 1.392(3)
C(9) C(9A) 1.523(2)
C(9) C(11) 1.526(2)
C(10) C(10A) 1.519(2)
C(10) C(12) 1.531(2)
C(11) C(12) 1.334(2)
C(11) C(13) 1.480(3)
C(12) C(15) 1.486(3)
C(2) H(1) 0.980
C(3) H(2) 0.980
C(4) H(3) 0.980
C(6) H(4) 0.980
C(7) H(5) 0.980
C(8) H(6) 0.980
C(9) H(7) 0.980
C(10) H(8) 0.980
C(14) H(9) 0.980
C(14) H(10) 0.980
C(14) H(11) 0.980
C(16) H(12) 0.980
C(16) H(13) 0.980
C(16) H(14) 0.980
